data_2224380
loop_
_publ_author_name
'Jin, Shaohua'
'Chen, Shusen'
'Chen, Huaxiong'
'Li, Lijie'
'Shi, Yanshan'

_publ_section_title 10-Formyl-2,4,6,8,12-pentanitro-2,4,6,8,10,12-hexaazatetracyclo[5.5.0.0^3,11^.0^5,9^]dodecane
_journal_coeditor_code NK2008
_journal_issue 12
_journal_name_full 'Acta Crystallographica Section E'
_journal_page_first o3112
_journal_paper_doi 10.1107/S1600536809047138
_journal_volume 65
_journal_year 2009
_chemical_formula_iupac 'C7 H7 N11 O11'
_chemical_formula_moiety 'C7 H7 N11 O11'
_chemical_formula_sum 'C7 H7 N11 O11'
_chemical_formula_weight 421.24
_chemical_melting_point 247
_chemical_name_common Pentanitromonoformylhexaazaisowurtzitane
_chemical_name_systematic
;
10-Formyl-2,4,6,8,12-pentanitro-2,4,6,8,10,12-
hexaazatetracyclo[5.5.0.0^3,11^.0^5,9^]dodecane
;
_space_group_IT_number 19
_symmetry_cell_setting orthorhombic
_symmetry_space_group_name_Hall 'P 2ac 2ab'
_symmetry_space_group_name_H-M 'P 21 21 21'
_atom_sites_solution_hydrogens geom
_atom_sites_solution_primary direct
_atom_sites_solution_secondary difmap
_audit_creation_method SHELXL-97
_cell_angle_alpha 90.00
_cell_angle_beta 90.00
_cell_angle_gamma 90.00
_cell_formula_units_Z 4
_cell_length_a 8.8000(18)
_cell_length_b 12.534(2)
_cell_length_c 12.829(3)
_cell_measurement_pressure 101.325
_cell_measurement_reflns_used 5010
_cell_measurement_temperature 93(2)
_cell_measurement_theta_max 27.50
_cell_measurement_theta_min 3.18
_cell_volume 1415.0(5)
_computing_cell_refinement 'CrystalClear (Rigaku, 2002)'
_computing_data_collection 'CrystalClear (Rigaku, 2002)'
_computing_data_reduction 'CrystalClear (Rigaku, 2002)'
_computing_molecular_graphics 'SHELXTL (Sheldrick, 2008)'
_computing_publication_material 'SHELXL97 (Sheldrick, 2008)'
_computing_structure_refinement 'SHELXL97 (Sheldrick, 2008)'
_computing_structure_solution 'SHELXS97 (Sheldrick, 2008)'
_diffrn_ambient_temperature 93(2)
_diffrn_detector_area_resol_mean 28.5714
_diffrn_measured_fraction_theta_full 0.998
_diffrn_measured_fraction_theta_max 0.998
_diffrn_measurement_device_type 'Rigaku Saturn724+'
_diffrn_measurement_method Multi-scan
_diffrn_radiation_monochromator graphite
_diffrn_radiation_source 'Rotating Anode'
_diffrn_radiation_type MoK\a
_diffrn_radiation_wavelength 0.71073
_diffrn_reflns_av_R_equivalents 0.0362
_diffrn_reflns_av_sigmaI/netI 0.0279
_diffrn_reflns_limit_h_max 10
_diffrn_reflns_limit_h_min -11
_diffrn_reflns_limit_k_max 14
_diffrn_reflns_limit_k_min -16
_diffrn_reflns_limit_l_max 16
_diffrn_reflns_limit_l_min -16
_diffrn_reflns_number 11499
_diffrn_reflns_theta_full 27.48
_diffrn_reflns_theta_max 27.48
_diffrn_reflns_theta_min 3.18
_diffrn_standards_decay_% 0
_diffrn_standards_interval_count 0
_diffrn_standards_interval_time 0
_diffrn_standards_number 0
_exptl_absorpt_coefficient_mu 0.186
_exptl_absorpt_correction_type none
_exptl_crystal_colour colourless
_exptl_crystal_density_diffrn 1.977
_exptl_crystal_density_method 'not measured'
_exptl_crystal_description Prism
_exptl_crystal_F_000 856
_exptl_crystal_size_max 0.33
_exptl_crystal_size_mid 0.30
_exptl_crystal_size_min 0.20
_refine_diff_density_max 0.360
_refine_diff_density_min -0.265
_refine_ls_extinction_coef 0.0821(10)
_refine_ls_extinction_expression Fc^*^=kFc[1+0.001xFc^2^\l^3^/sin(2\q)]^-1/4^
_refine_ls_extinction_method 'SHELXL97 (Sheldrick, 2008)'
_refine_ls_goodness_of_fit_ref 1.003
_refine_ls_hydrogen_treatment constr
_refine_ls_matrix_type full
_refine_ls_number_constraints 10
_refine_ls_number_parameters 263
_refine_ls_number_reflns 1865
_refine_ls_number_restraints 0
_refine_ls_restrained_S_all 1.003
_refine_ls_R_factor_all 0.0371
_refine_ls_R_factor_gt 0.0342
_refine_ls_shift/su_max 0.001
_refine_ls_shift/su_mean 0.000
_refine_ls_structure_factor_coef Fsqd
_refine_ls_weighting_details 'calc w=1/[\s^2^(Fo^2^)+(0.0486P)^2^+0.596P] where P=(Fo^2^+2Fc^2^)/3'
_refine_ls_weighting_scheme calc
_refine_ls_wR_factor_gt 0.0818
_refine_ls_wR_factor_ref 0.0837
_reflns_number_gt 1773
_reflns_number_total 1865
_reflns_threshold_expression I>2\s(I)
_cod_data_source_file nk2008.cif
_cod_data_source_block I
_cod_original_cell_volume 1415.1(5)
_cod_database_code 2224380
_cod_database_fobs_code 2224380

loop_
_symmetry_equiv_pos_as_xyz
'x, y, z'
'-x+1/2, -y, z+1/2'
'-x, y+1/2, -z+1/2'
'x+1/2, -y+1/2, -z'

loop_
_atom_site_type_symbol
_atom_site_label
_atom_site_fract_x
_atom_site_fract_y
_atom_site_fract_z
_atom_site_U_iso_or_equiv
_atom_site_adp_type
_atom_site_calc_flag
_atom_site_refinement_flags
_atom_site_occupancy
_atom_site_disorder_assembly
_atom_site_disorder_group
O O1 0.4007(2) 0.13038(16) 0.12911(15) 0.0191(4) Uani d . 1 . .
O O2 0.3409(2) 0.08809(15) 0.28944(15) 0.0179(4) Uani d . 1 . .
O O3 0.1006(2) 0.45094(16) 0.01761(14) 0.0191(4) Uani d . 1 . .
O O4 -0.0499(2) 0.50366(16) 0.14359(15) 0.0199(4) Uani d . 1 . .
O O5 0.6743(2) 0.34574(17) 0.13169(16) 0.0222(5) Uani d . 1 . .
O O6 0.6994(2) 0.37181(16) 0.29844(16) 0.0202(4) Uani d . 1 . .
O O7 0.4174(2) 0.56954(17) 0.04576(14) 0.0223(5) Uani d . 1 . .
O O8 0.3477(2) 0.66003(15) 0.18230(16) 0.0216(5) Uani d . 1 . .
O O9 0.4369(3) 0.28833(17) 0.52530(16) 0.0239(5) Uani d . 1 . .
O O10 -0.0814(2) 0.51961(18) 0.37613(17) 0.0265(5) Uani d . 1 . .
O O11 0.1111(2) 0.62630(16) 0.38019(17) 0.0248(5) Uani d . 1 . .
N N1 0.2231(3) 0.22215(17) 0.21233(17) 0.0130(4) Uani d . 1 . .
N N2 0.0880(2) 0.35693(18) 0.16357(16) 0.0126(5) Uani d . 1 . .
N N3 0.4655(2) 0.34315(18) 0.23254(17) 0.0132(5) Uani d . 1 . .
N N4 0.3187(3) 0.48471(17) 0.18203(17) 0.0128(4) Uani d . 1 . .
N N5 0.3024(2) 0.30228(17) 0.37498(17) 0.0126(4) Uani d . 1 . .
N N6 0.1429(3) 0.45977(17) 0.32082(17) 0.0135(5) Uani d . 1 . .
N N7 0.3299(3) 0.14247(17) 0.21021(18) 0.0148(5) Uani d . 1 . .
N N8 0.0428(3) 0.44415(18) 0.10471(17) 0.0155(5) Uani d . 1 . .
N N9 0.6262(3) 0.35696(18) 0.21936(19) 0.0162(5) Uani d . 1 . .
N N10 0.3673(3) 0.57783(18) 0.13405(18) 0.0158(5) Uani d . 1 . .
N N11 0.0508(3) 0.54120(18) 0.36035(18) 0.0173(5) Uani d . 1 . .
C C1 0.2300(3) 0.3052(2) 0.1333(2) 0.0128(5) Uani d . 1 . .
H H1 0.2235 0.2746 0.0614 0.015 Uiso calc R 1 . .
C C2 0.1756(3) 0.2665(2) 0.31371(19) 0.0124(5) Uani d . 1 . .
H H2 0.1133 0.2136 0.3534 0.015 Uiso calc R 1 . .
C C3 0.0756(3) 0.3640(2) 0.27868(19) 0.0132(5) Uani d . 1 . .
H H3 -0.0321 0.3556 0.3021 0.016 Uiso calc R 1 . .
C C4 0.3729(3) 0.3812(2) 0.1456(2) 0.0130(5) Uani d . 1 . .
H H4 0.4327 0.3871 0.0795 0.016 Uiso calc R 1 . .
C C5 0.3971(3) 0.3834(2) 0.33015(19) 0.0122(5) Uani d . 1 . .
H H5 0.4779 0.4058 0.3804 0.015 Uiso calc R 1 . .
C C6 0.2991(3) 0.4819(2) 0.29537(19) 0.0126(5) Uani d . 1 . .
H H6 0.3352 0.5493 0.3288 0.015 Uiso calc R 1 . .
C C7 0.3332(3) 0.2587(2) 0.4713(2) 0.0160(6) Uani d . 1 . .
H H7 0.2699 0.2028 0.4962 0.019 Uiso calc R 1 . .

loop_
_atom_site_aniso_label
_atom_site_aniso_U_11
_atom_site_aniso_U_22
_atom_site_aniso_U_33
_atom_site_aniso_U_12
_atom_site_aniso_U_13
_atom_site_aniso_U_23
O1 0.0186(10) 0.0190(10) 0.0197(9) 0.0025(8) 0.0057(8) -0.0027(8)
O2 0.0180(10) 0.0136(9) 0.0221(9) 0.0009(8) -0.0018(8) 0.0041(8)
O3 0.0227(11) 0.0224(10) 0.0121(8) -0.0001(9) -0.0025(8) 0.0020(7)
O4 0.0164(9) 0.0197(10) 0.0237(10) 0.0058(8) -0.0005(9) 0.0022(8)
O5 0.0185(10) 0.0264(11) 0.0217(10) -0.0001(9) 0.0084(9) -0.0004(9)
O6 0.0128(9) 0.0199(10) 0.0278(11) -0.0016(8) -0.0045(8) 0.0039(9)
O7 0.0298(12) 0.0221(10) 0.0150(9) -0.0062(10) 0.0022(8) 0.0041(8)
O8 0.0288(11) 0.0113(9) 0.0247(10) -0.0010(8) -0.0034(9) -0.0003(8)
O9 0.0279(11) 0.0241(11) 0.0196(10) 0.0030(10) -0.0095(9) -0.0009(8)
O10 0.0213(11) 0.0316(12) 0.0267(10) 0.0032(9) 0.0019(9) -0.0012(10)
O11 0.0291(12) 0.0140(10) 0.0312(11) 0.0037(9) -0.0051(10) -0.0073(9)
N1 0.0127(10) 0.0120(10) 0.0142(10) 0.0011(9) 0.0016(9) -0.0004(9)
N2 0.0143(11) 0.0129(11) 0.0105(10) 0.0017(9) -0.0015(8) 0.0006(8)
N3 0.0081(10) 0.0152(11) 0.0161(11) -0.0009(9) 0.0007(8) 0.0000(9)
N4 0.0164(11) 0.0089(10) 0.0132(10) -0.0019(9) 0.0011(9) 0.0007(8)
N5 0.0113(10) 0.0144(11) 0.0123(10) -0.0008(9) -0.0014(9) 0.0006(8)
N6 0.0122(11) 0.0132(11) 0.0152(10) 0.0015(9) 0.0007(9) -0.0045(9)
N7 0.0134(11) 0.0111(10) 0.0198(11) -0.0014(9) -0.0012(9) -0.0012(9)
N8 0.0137(11) 0.0167(11) 0.0160(11) -0.0002(9) -0.0039(9) 0.0012(9)
N9 0.0117(10) 0.0126(11) 0.0242(11) -0.0011(9) 0.0003(10) 0.0038(10)
N10 0.0174(11) 0.0141(11) 0.0159(10) -0.0025(9) -0.0029(10) 0.0006(9)
N11 0.0162(11) 0.0187(12) 0.0171(11) 0.0058(10) -0.0012(10) 0.0003(9)
C1 0.0126(12) 0.0125(12) 0.0131(11) 0.0003(10) -0.0036(10) -0.0011(10)
C2 0.0121(12) 0.0145(12) 0.0107(11) 0.0001(10) 0.0015(9) -0.0018(10)
C3 0.0121(12) 0.0146(12) 0.0129(11) 0.0000(10) 0.0011(10) -0.0003(10)
C4 0.0117(12) 0.0133(12) 0.0139(11) 0.0007(10) -0.0015(10) 0.0001(10)
C5 0.0108(12) 0.0132(12) 0.0126(11) -0.0007(10) -0.0008(10) -0.0011(9)
C6 0.0119(12) 0.0132(12) 0.0127(11) 0.0014(10) -0.0021(10) -0.0025(10)
C7 0.0194(14) 0.0139(13) 0.0146(12) 0.0015(11) -0.0012(11) 0.0011(11)

loop_
_atom_type_symbol
_atom_type_description
_atom_type_scat_dispersion_real
_atom_type_scat_dispersion_imag
_atom_type_scat_source
C C 0.0033 0.0000 'International Tables Vol C Tables 4.2.6.8 and 6.1.1.4'
H H 0.0000 0.0000 'International Tables Vol C Tables 4.2.6.8 and 6.1.1.4'
N N 0.0061 0.0000 'International Tables Vol C Tables 4.2.6.8 and 6.1.1.4'
O O 0.0106 0.0000 'International Tables Vol C Tables 4.2.6.8 and 6.1.1.4'

loop_
_geom_angle_atom_site_label_1
_geom_angle_atom_site_label_2
_geom_angle_atom_site_label_3
_geom_angle_site_symmetry_1
_geom_angle_site_symmetry_3
_geom_angle
_geom_angle_publ_flag
N7 N1 C1 . . 118.6(2) ?
N7 N1 C2 . . 119.1(2) ?
C1 N1 C2 . . 110.9(2) ?
N8 N2 C1 . . 116.8(2) ?
N8 N2 C3 . . 118.3(2) ?
C1 N2 C3 . . 110.7(2) ?
N9 N3 C4 . . 114.8(2) ?
N9 N3 C5 . . 117.4(2) ?
C4 N3 C5 . . 108.0(2) ?
N10 N4 C4 . . 120.3(2) ?
N10 N4 C6 . . 119.8(2) ?
C4 N4 C6 . . 109.6(2) ?
C7 N5 C5 . . 121.7(2) ?
C7 N5 C2 . . 121.3(2) ?
C5 N5 C2 . . 116.9(2) ?
N11 N6 C6 . . 119.7(2) ?
N11 N6 C3 . . 120.4(2) ?
C6 N6 C3 . . 117.8(2) ?
O1 N7 O2 . . 126.6(2) ?
O1 N7 N1 . . 117.2(2) ?
O2 N7 N1 . . 116.2(2) ?
O4 N8 O3 . . 127.5(2) ?
O4 N8 N2 . . 117.0(2) ?
O3 N8 N2 . . 115.5(2) ?
O5 N9 O6 . . 127.5(2) ?
O5 N9 N3 . . 116.1(2) ?
O6 N9 N3 . . 116.2(2) ?
O8 N10 O7 . . 126.7(2) ?
O8 N10 N4 . . 116.4(2) ?
O7 N10 N4 . . 116.9(2) ?
O10 N11 O11 . . 125.4(2) ?
O10 N11 N6 . . 117.0(2) ?
O11 N11 N6 . . 117.6(2) ?
N1 C1 N2 . . 95.6(2) ?
N1 C1 C4 . . 113.2(2) ?
N2 C1 C4 . . 112.7(2) ?
N1 C1 H1 . . 111.5 ?
N2 C1 H1 . . 111.5 ?
C4 C1 H1 . . 111.5 ?
N5 C2 N1 . . 112.4(2) ?
N5 C2 C3 . . 110.4(2) ?
N1 C2 C3 . . 101.50(19) ?
N5 C2 H2 . . 110.7 ?
N1 C2 H2 . . 110.7 ?
C3 C2 H2 . . 110.7 ?
N6 C3 N2 . . 113.1(2) ?
N6 C3 C2 . . 108.1(2) ?
N2 C3 C2 . . 101.38(19) ?
N6 C3 H3 . . 111.3 ?
N2 C3 H3 . . 111.3 ?
C2 C3 H3 . . 111.3 ?
N4 C4 N3 . . 103.1(2) ?
N4 C4 C1 . . 107.9(2) ?
N3 C4 C1 . . 108.8(2) ?
N4 C4 H4 . . 112.2 ?
N3 C4 H4 . . 112.2 ?
C1 C4 H4 . . 112.2 ?
N5 C5 N3 . . 109.5(2) ?
N5 C5 C6 . . 110.6(2) ?
N3 C5 C6 . . 104.5(2) ?
N5 C5 H5 . . 110.7 ?
N3 C5 H5 . . 110.7 ?
C6 C5 H5 . . 110.7 ?
N6 C6 N4 . . 110.0(2) ?
N6 C6 C5 . . 108.0(2) ?
N4 C6 C5 . . 103.7(2) ?
N6 C6 H6 . . 111.6 ?
N4 C6 H6 . . 111.6 ?
C5 C6 H6 . . 111.6 ?
O9 C7 N5 . . 122.8(3) ?
O9 C7 H7 . . 118.6 ?
N5 C7 H7 . . 118.6 ?

loop_
_geom_bond_atom_site_label_1
_geom_bond_atom_site_label_2
_geom_bond_site_symmetry_2
_geom_bond_distance
_geom_bond_publ_flag
O1 N7 . 1.222(3) ?
O2 N7 . 1.228(3) ?
O3 N8 . 1.231(3) ?
O4 N8 . 1.212(3) ?
O5 N9 . 1.210(3) ?
O6 N9 . 1.216(3) ?
O7 N10 . 1.220(3) ?
O8 N10 . 1.214(3) ?
O9 C7 . 1.205(3) ?
O10 N11 . 1.211(3) ?
O11 N11 . 1.218(3) ?
N1 N7 . 1.372(3) ?
N1 C1 . 1.454(3) ?
N1 C2 . 1.475(3) ?
N2 N8 . 1.387(3) ?
N2 C1 . 1.460(3) ?
N2 C3 . 1.483(3) ?
N3 N9 . 1.435(3) ?
N3 C4 . 1.461(3) ?
N3 C5 . 1.478(3) ?
N4 N10 . 1.387(3) ?
N4 C4 . 1.460(3) ?
N4 C6 . 1.465(3) ?
N5 C7 . 1.378(3) ?
N5 C5 . 1.435(3) ?
N5 C2 . 1.436(3) ?
N6 N11 . 1.398(3) ?
N6 C6 . 1.440(3) ?
N6 C3 . 1.444(3) ?
C1 C4 . 1.586(3) ?
C1 H1 . 1.0000 ?
C2 C3 . 1.571(4) ?
C2 H2 . 1.0000 ?
C3 H3 . 1.0000 ?
C4 H4 . 1.0000 ?
C5 C6 . 1.570(4) ?
C5 H5 . 1.0000 ?
C6 H6 . 1.0000 ?
C7 H7 . 0.9500 ?

loop_
_geom_torsion_atom_site_label_1
_geom_torsion_atom_site_label_2
_geom_torsion_atom_site_label_3
_geom_torsion_atom_site_label_4
_geom_torsion_site_symmetry_1
_geom_torsion_site_symmetry_2
_geom_torsion_site_symmetry_3
_geom_torsion_site_symmetry_4
_geom_torsion
_geom_torsion_publ_flag
C1 N1 N7 O1 . . . . -17.6(3) ?
C2 N1 N7 O1 . . . . -157.8(2) ?
C1 N1 N7 O2 . . . . 164.7(2) ?
C2 N1 N7 O2 . . . . 24.5(3) ?
C1 N2 N8 O4 . . . . -161.3(2) ?
C3 N2 N8 O4 . . . . -25.1(3) ?
C1 N2 N8 O3 . . . . 19.8(3) ?
C3 N2 N8 O3 . . . . 156.0(2) ?
C4 N3 N9 O5 . . . . -35.7(3) ?
C5 N3 N9 O5 . . . . -164.2(2) ?
C4 N3 N9 O6 . . . . 148.8(2) ?
C5 N3 N9 O6 . . . . 20.3(3) ?
C4 N4 N10 O8 . . . . -163.1(2) ?
C6 N4 N10 O8 . . . . -21.6(3) ?
C4 N4 N10 O7 . . . . 20.8(3) ?
C6 N4 N10 O7 . . . . 162.4(2) ?
C6 N6 N11 O10 . . . . 176.8(2) ?
C3 N6 N11 O10 . . . . 13.9(3) ?
C6 N6 N11 O11 . . . . -6.2(3) ?
C3 N6 N11 O11 . . . . -169.1(2) ?
N7 N1 C1 N2 . . . . 173.7(2) ?
C2 N1 C1 N2 . . . . -43.1(2) ?
N7 N1 C1 C4 . . . . -68.7(3) ?
C2 N1 C1 C4 . . . . 74.5(3) ?
N8 N2 C1 N1 . . . . -178.4(2) ?
C3 N2 C1 N1 . . . . 42.3(2) ?
N8 N2 C1 C4 . . . . 63.6(3) ?
C3 N2 C1 C4 . . . . -75.7(3) ?
C7 N5 C2 N1 . . . . -119.4(2) ?
C5 N5 C2 N1 . . . . 59.1(3) ?
C7 N5 C2 C3 . . . . 128.1(2) ?
C5 N5 C2 C3 . . . . -53.4(3) ?
N7 N1 C2 N5 . . . . 53.7(3) ?
C1 N1 C2 N5 . . . . -89.3(2) ?
N7 N1 C2 C3 . . . . 171.6(2) ?
C1 N1 C2 C3 . . . . 28.6(3) ?
N11 N6 C3 N2 . . . . 108.3(3) ?
C6 N6 C3 N2 . . . . -54.9(3) ?
N11 N6 C3 C2 . . . . -140.3(2) ?
C6 N6 C3 C2 . . . . 56.4(3) ?
N8 N2 C3 N6 . . . . -50.1(3) ?
C1 N2 C3 N6 . . . . 88.6(3) ?
N8 N2 C3 C2 . . . . -165.5(2) ?
C1 N2 C3 C2 . . . . -26.8(3) ?
N5 C2 C3 N6 . . . . -0.7(3) ?
N1 C2 C3 N6 . . . . -120.0(2) ?
N5 C2 C3 N2 . . . . 118.4(2) ?
N1 C2 C3 N2 . . . . -0.9(2) ?
N10 N4 C4 N3 . . . . 112.9(2) ?
C6 N4 C4 N3 . . . . -32.2(3) ?
N10 N4 C4 C1 . . . . -132.1(2) ?
C6 N4 C4 C1 . . . . 82.8(2) ?
N9 N3 C4 N4 . . . . -100.2(2) ?
C5 N3 C4 N4 . . . . 32.8(2) ?
N9 N3 C4 C1 . . . . 145.4(2) ?
C5 N3 C4 C1 . . . . -81.5(2) ?
N1 C1 C4 N4 . . . . -108.5(2) ?
N2 C1 C4 N4 . . . . -1.5(3) ?
N1 C1 C4 N3 . . . . 2.7(3) ?
N2 C1 C4 N3 . . . . 109.7(2) ?
C7 N5 C5 N3 . . . . 117.4(2) ?
C2 N5 C5 N3 . . . . -61.1(3) ?
C7 N5 C5 C6 . . . . -128.0(2) ?
C2 N5 C5 C6 . . . . 53.5(3) ?
N9 N3 C5 N5 . . . . -131.2(2) ?
C4 N3 C5 N5 . . . . 97.1(2) ?
N9 N3 C5 C6 . . . . 110.3(2) ?
C4 N3 C5 C6 . . . . -21.5(3) ?
N11 N6 C6 N4 . . . . -107.2(3) ?
C3 N6 C6 N4 . . . . 56.2(3) ?
N11 N6 C6 C5 . . . . 140.3(2) ?
C3 N6 C6 C5 . . . . -56.4(3) ?
N10 N4 C6 N6 . . . . 118.3(2) ?
C4 N4 C6 N6 . . . . -96.4(2) ?
N10 N4 C6 C5 . . . . -126.4(2) ?
C4 N4 C6 C5 . . . . 18.8(3) ?
N5 C5 C6 N6 . . . . 0.6(3) ?
N3 C5 C6 N6 . . . . 118.4(2) ?
N5 C5 C6 N4 . . . . -116.1(2) ?
N3 C5 C6 N4 . . . . 1.7(3) ?
C5 N5 C7 O9 . . . . 3.0(4) ?
C2 N5 C7 O9 . . . . -178.6(3) ?

loop_
_cod_related_entry_id
_cod_related_entry_database
_cod_related_entry_code
1 ChemSpider 24743825
